data_7000152
loop_
_publ_author_name
'Burling, Suzanne'
'Elliott, Paul I. P.'
'Jasim, Naser A.'
'Lindup, Richard J.'
'McKenna, Jennifer'
'Perutz, Robin N.'
'Archibald, Stephen J.'
'Whitwood, Adrian C.'

_publ_section_title
;
 C-F Bond activation at Ni(0) and simple reactions of square planar
 Ni(II) fluoride complexes.
;
_journal_issue 22
_journal_name_full 'Dalton transactions (Cambridge, England : 2003)'
_journal_page_first 3686
_journal_page_last 3695
_journal_paper_doi 10.1039/b510052f
_journal_year 2005
_chemical_formula_sum 'C25 H35 F4 N Ni P2'
_chemical_formula_weight 546.19
_chemical_name_systematic
;
?
;
_space_group_IT_number 88
_symmetry_cell_setting tetragonal
_symmetry_space_group_name_Hall '-I 4ad'
_symmetry_space_group_name_H-M 'I 41/a :2'
_atom_sites_solution_hydrogens geom
_atom_sites_solution_primary direct
_atom_sites_solution_secondary difmap
_audit_creation_method SHELXL-97
_cell_angle_alpha 90.00
_cell_angle_beta 90.00
_cell_angle_gamma 90.00
_cell_formula_units_Z 16
_cell_length_a 30.943(4)
_cell_length_b 30.943(4)
_cell_length_c 11.522(2)
_cell_measurement_reflns_used 10
_cell_measurement_temperature 150(2)
_cell_measurement_theta_max 11.98
_cell_measurement_theta_min 8.765
_cell_volume 11032(3)
_computing_cell_refinement 'MSC/AFC Diffractometer Control'
_computing_data_collection 'MSC/AFC Diffractometer Control'
_computing_data_reduction 'teXsan (MSC, 1992-1997)'
_computing_molecular_graphics 'Bruker SHELXTL'
_computing_publication_material 'Bruker SHELXTL'
_computing_structure_refinement 'SHELXL-97 (Sheldrick, 1997)'
_computing_structure_solution 'SHELXS-97 (Sheldrick, 1990)'
_diffrn_ambient_temperature 150(2)
_diffrn_measured_fraction_theta_full 0.998
_diffrn_measured_fraction_theta_max 0.998
_diffrn_measurement_device_type Rigaku-AFC6S
_diffrn_measurement_method \w--2\q
_diffrn_radiation_monochromator graphite
_diffrn_radiation_source 'fine-focus sealed tube'
_diffrn_radiation_type MoK\a
_diffrn_radiation_wavelength 0.71073
_diffrn_reflns_av_R_equivalents 0.0000
_diffrn_reflns_av_sigmaI/netI 0.3388
_diffrn_reflns_limit_h_max 36
_diffrn_reflns_limit_h_min 0
_diffrn_reflns_limit_k_max 36
_diffrn_reflns_limit_k_min 0
_diffrn_reflns_limit_l_max 13
_diffrn_reflns_limit_l_min 0
_diffrn_reflns_number 4856
_diffrn_reflns_theta_full 25.01
_diffrn_reflns_theta_max 25.01
_diffrn_reflns_theta_min 2.63
_diffrn_standards_interval_count 150
_diffrn_standards_number 3
_exptl_absorpt_coefficient_mu 0.859
_exptl_absorpt_correction_type none
_exptl_crystal_colour yellow
_exptl_crystal_density_diffrn 1.315
_exptl_crystal_density_method 'not measured'
_exptl_crystal_description block
_exptl_crystal_F_000 4576
_exptl_crystal_size_max 0.3
_exptl_crystal_size_mid 0.2
_exptl_crystal_size_min 0.1
_refine_diff_density_max 0.540
_refine_diff_density_min -0.559
_refine_diff_density_rms 0.106
_refine_ls_extinction_method none
_refine_ls_goodness_of_fit_ref 0.955
_refine_ls_hydrogen_treatment mixed
_refine_ls_matrix_type full
_refine_ls_number_parameters 298
_refine_ls_number_reflns 4856
_refine_ls_number_restraints 38
_refine_ls_restrained_S_all 0.951
_refine_ls_R_factor_all 0.3019
_refine_ls_R_factor_gt 0.0617
_refine_ls_shift/su_max 0.001
_refine_ls_shift/su_mean 0.000
_refine_ls_structure_factor_coef Fsqd
_refine_ls_weighting_details 'calc w=1/[\s^2^(Fo^2^)+(0.0739P)^2^+0.0000P] where P=(Fo^2^+2Fc^2^)/3'
_refine_ls_weighting_scheme calc
_refine_ls_wR_factor_gt 0.1354
_refine_ls_wR_factor_ref 0.2219
_reflns_number_gt 1372
_reflns_number_total 4856
_reflns_threshold_expression >2sigma(I)
_cod_data_source_file b510052f.txt
_cod_data_source_block rnp0116
_cod_original_sg_symbol_H-M I41/a
_cod_database_code 7000152

loop_
_symmetry_equiv_pos_as_xyz
'x, y, z'
'-x+1/2, -y, z+1/2'
'-y+3/4, x+1/4, z+1/4'
'y+3/4, -x+3/4, z+3/4'
'x+1/2, y+1/2, z+1/2'
'-x+1, -y+1/2, z+1'
'-y+5/4, x+3/4, z+3/4'
'y+5/4, -x+5/4, z+5/4'
'-x, -y, -z'
'x-1/2, y, -z-1/2'
'y-3/4, -x-1/4, -z-1/4'
'-y-3/4, x-3/4, -z-3/4'
'-x+1/2, -y+1/2, -z+1/2'
'x, y+1/2, -z'
'y-1/4, -x+1/4, -z+1/4'
'-y-1/4, x-1/4, -z-1/4'

loop_
_atom_site_label
_atom_site_type_symbol
_atom_site_fract_x
_atom_site_fract_y
_atom_site_fract_z
_atom_site_U_iso_or_equiv
_atom_site_adp_type
_atom_site_occupancy
_atom_site_symmetry_multiplicity
_atom_site_calc_flag
_atom_site_refinement_flags
_atom_site_disorder_assembly
_atom_site_disorder_group
C1 C 0.2786(4) 0.4059(4) -0.2074(10) 0.058(3) Uani 1 1 d . . .
H1 H 0.2628 0.3989 -0.1413 0.069 Uiso 1 1 calc R . .
C2 C 0.2573(4) 0.4191(4) -0.3062(11) 0.069(4) Uani 1 1 d . . .
H2 H 0.2273 0.4201 -0.3055 0.082 Uiso 1 1 calc R . .
C3 C 0.2784(4) 0.4306(4) -0.4040(11) 0.062(4) Uani 1 1 d . . .
H3 H 0.2633 0.4405 -0.4685 0.074 Uiso 1 1 calc R . .
C4 C 0.3223(4) 0.4275(3) -0.4061(10) 0.051(3) Uani 1 1 d . . .
H4 H 0.3375 0.4345 -0.4732 0.061 Uiso 1 1 calc R . .
C5 C 0.3446(4) 0.4136(3) -0.3061(11) 0.050(3) Uani 1 1 d . . .
H5 H 0.3746 0.4115 -0.3084 0.060 Uiso 1 1 calc R . .
C6 C 0.3232(3) 0.4030(3) -0.2052(9) 0.033(2) Uani 1 1 d . . .
C7 C 0.3450(3) 0.3905(3) -0.1002(9) 0.034(3) Uani 1 1 d . . .
C8 C 0.3621(3) 0.3822(3) -0.0086(10) 0.042(3) Uani 1 1 d . . .
C9 C 0.4986(3) 0.3856(4) 0.1418(10) 0.056(2) Uani 1 1 d U . .
H9A H 0.4952 0.4056 0.2062 0.067 Uiso 1 1 calc R B .
H9B H 0.5005 0.3568 0.1745 0.067 Uiso 1 1 calc R . .
C10 C 0.5416(3) 0.3956(4) 0.0835(9) 0.056(2) Uani 1 1 d U B .
H10A H 0.5645 0.3933 0.1395 0.084 Uiso 1 1 calc R . .
H10B H 0.5410 0.4244 0.0525 0.084 Uiso 1 1 calc R . .
H10C H 0.5465 0.3753 0.0218 0.084 Uiso 1 1 calc R . .
C11 C 0.4604(4) 0.3553(4) -0.0687(13) 0.101(4) Uani 1 1 d DU . .
H11A H 0.4384 0.3597 -0.1276 0.122 Uiso 1 1 calc R A 1
H11B H 0.4883 0.3626 -0.1018 0.122 Uiso 1 1 calc R A 1
C12A C 0.4603(11) 0.3079(6) -0.028(4) 0.101(4) Uani 0.71(7) 1 d PDU B 1
H12A H 0.4312 0.2990 -0.0119 0.152 Uiso 0.71(7) 1 calc PR B 1
H12B H 0.4775 0.3052 0.0408 0.152 Uiso 0.71(7) 1 calc PR B 1
H12C H 0.4721 0.2899 -0.0881 0.152 Uiso 0.71(7) 1 calc PR B 1
C12B C 0.448(2) 0.3073(10) -0.082(10) 0.101(4) Uani 0.29(7) 1 d PDU B 2
H12D H 0.4628 0.2906 -0.0236 0.152 Uiso 0.29(7) 1 calc PR B 2
H12E H 0.4564 0.2973 -0.1574 0.152 Uiso 0.29(7) 1 calc PR B 2
H12F H 0.4174 0.3041 -0.0722 0.152 Uiso 0.29(7) 1 calc PR B 2
C13 C 0.4507(4) 0.4431(4) -0.0075(12) 0.077(3) Uani 1 1 d U . .
H13A H 0.4768 0.4469 -0.0528 0.092 Uiso 1 1 calc R B .
H13B H 0.4261 0.4469 -0.0587 0.092 Uiso 1 1 calc R . .
C14 C 0.4492(4) 0.4776(4) 0.0916(11) 0.077(3) Uani 1 1 d U B .
H14A H 0.4500 0.5060 0.0583 0.115 Uiso 1 1 calc R . .
H14B H 0.4736 0.4737 0.1421 0.115 Uiso 1 1 calc R . .
H14C H 0.4230 0.4742 0.1353 0.115 Uiso 1 1 calc R . .
C15 C 0.2934(4) 0.3191(4) 0.1084(12) 0.077(4) Uani 1 1 d . . .
H15A H 0.2652 0.3137 0.1421 0.092 Uiso 1 1 calc R . .
H15B H 0.2891 0.3318 0.0324 0.092 Uiso 1 1 calc R . .
C16 C 0.3167(5) 0.2779(4) 0.0959(16) 0.130(7) Uani 1 1 d . . .
H16A H 0.2998 0.2584 0.0495 0.194 Uiso 1 1 calc R . .
H16B H 0.3214 0.2654 0.1712 0.194 Uiso 1 1 calc R . .
H16C H 0.3440 0.2829 0.0589 0.194 Uiso 1 1 calc R . .
C17 C 0.2870(4) 0.4051(5) 0.1895(13) 0.092(5) Uani 1 1 d . . .
H17A H 0.2847 0.4133 0.1085 0.110 Uiso 1 1 calc R . .
H17B H 0.2583 0.3968 0.2154 0.110 Uiso 1 1 calc R . .
C18 C 0.3009(5) 0.4428(5) 0.2561(12) 0.094(5) Uani 1 1 d . . .
H18A H 0.2810 0.4662 0.2432 0.142 Uiso 1 1 calc R . .
H18B H 0.3293 0.4513 0.2316 0.142 Uiso 1 1 calc R . .
H18C H 0.3014 0.4357 0.3372 0.142 Uiso 1 1 calc R . .
C19 C 0.3189(3) 0.3382(4) 0.3490(11) 0.072(4) Uani 1 1 d . . .
H19A H 0.3368 0.3127 0.3569 0.087 Uiso 1 1 calc R . .
H19B H 0.3312 0.3603 0.3987 0.087 Uiso 1 1 calc R . .
C20 C 0.2737(4) 0.3272(5) 0.3961(13) 0.114(6) Uani 1 1 d . . .
H20A H 0.2759 0.3184 0.4758 0.171 Uiso 1 1 calc R . .
H20B H 0.2614 0.3042 0.3511 0.171 Uiso 1 1 calc R . .
H20C H 0.2554 0.3523 0.3909 0.171 Uiso 1 1 calc R . .
C21 C 0.4133(3) 0.3643(3) 0.2856(8) 0.033(2) Uani 1 1 d . . .
C22 C 0.4274(3) 0.3245(3) 0.3235(8) 0.039(3) Uiso 0.728(11) 1 d PD . .
C22B C 0.4159(3) 0.3985(3) 0.3596(8) 0.043(3) Uiso 0.27 1 d PD . .
C23 C 0.4434(3) 0.3190(4) 0.4328(11) 0.042(3) Uani 1 1 d . . .
C24 C 0.4451(4) 0.3545(5) 0.5076(10) 0.052(3) Uani 1 1 d . . .
C25 C 0.4313(3) 0.3929(4) 0.4644(11) 0.048(3) Uani 1 1 d . . .
Ni1 Ni 0.38787(4) 0.37228(4) 0.13529(12) 0.0362(4) Uani 1 1 d . . .
P1 P 0.44967(9) 0.38822(9) 0.0540(3) 0.0429(8) Uani 1 1 d . B .
P2 P 0.32317(9) 0.35681(11) 0.2003(3) 0.0506(9) Uani 1 1 d . . .
F1 F 0.4261(3) 0.2912(2) 0.2533(7) 0.055(3) Uiso 0.728(11) 1 d PD . .
F1B F 0.4038(7) 0.4384(4) 0.3404(19) 0.060(9) Uiso 0.272(11) 1 d PD . .
F2 F 0.4565(2) 0.2805(2) 0.4690(6) 0.071(2) Uani 1 1 d . . .
F3 F 0.4593(2) 0.3492(2) 0.6183(6) 0.086(2) Uani 1 1 d . . .
F4 F 0.4329(2) 0.4274(2) 0.5353(6) 0.079(2) Uani 1 1 d . . .
N1 N 0.4159(3) 0.3985(3) 0.3596(8) 0.043(3) Uiso 0.728(11) 1 d P . .
N1B N 0.4274(3) 0.3245(3) 0.3235(8) 0.039(3) Uiso 0.27 1 d P . .

loop_
_atom_site_aniso_label
_atom_site_aniso_U_11
_atom_site_aniso_U_22
_atom_site_aniso_U_33
_atom_site_aniso_U_23
_atom_site_aniso_U_13
_atom_site_aniso_U_12
Ni1 0.0319(8) 0.0392(8) 0.0375(9) 0.0000(7) -0.0016(7) -0.0009(7)
P1 0.0374(17) 0.0474(19) 0.0439(19) -0.0023(16) 0.0032(15) -0.0045(14)
P2 0.0312(17) 0.068(2) 0.052(2) -0.0061(18) -0.0003(16) -0.0061(15)
F3 0.079(5) 0.130(7) 0.049(5) 0.006(5) -0.011(4) -0.013(4)
F4 0.073(5) 0.090(6) 0.074(5) -0.032(5) 0.005(4) 0.004(4)
C21 0.040(6) 0.037(6) 0.023(6) -0.005(5) 0.007(5) -0.006(5)
C2 0.041(7) 0.110(11) 0.056(9) -0.001(9) -0.021(7) -0.007(7)
C6 0.049(7) 0.020(5) 0.030(6) -0.015(5) -0.001(6) -0.004(5)
C8 0.041(7) 0.045(7) 0.040(7) -0.002(6) 0.000(6) -0.006(6)
C7 0.042(6) 0.028(6) 0.032(7) -0.003(5) 0.002(6) -0.002(5)
F2 0.060(4) 0.068(5) 0.083(6) 0.036(4) 0.003(4) 0.006(4)
C5 0.052(8) 0.046(7) 0.051(8) 0.002(6) 0.006(7) -0.002(6)
C24 0.035(7) 0.093(11) 0.028(7) 0.010(7) 0.001(6) -0.006(7)
C23 0.021(6) 0.039(7) 0.067(9) 0.021(7) 0.001(6) -0.005(5)
C19 0.039(7) 0.089(10) 0.088(11) 0.033(8) 0.003(7) -0.017(7)
C4 0.065(9) 0.050(8) 0.038(8) -0.009(6) 0.007(7) -0.006(7)
C1 0.060(9) 0.078(9) 0.035(8) 0.005(7) -0.009(7) 0.004(7)
C25 0.038(7) 0.053(8) 0.053(8) -0.024(7) 0.005(6) 0.002(6)
C11 0.056(7) 0.124(8) 0.124(10) -0.075(9) 0.018(7) 0.002(8)
C3 0.053(9) 0.086(10) 0.046(9) 0.016(7) -0.013(7) -0.002(7)
C13 0.058(5) 0.068(7) 0.104(9) 0.030(5) 0.020(6) 0.003(5)
C17 0.053(9) 0.127(14) 0.094(12) -0.002(11) 0.014(9) 0.040(9)
C9 0.040(5) 0.068(6) 0.060(6) 0.010(5) 0.000(4) -0.006(4)
C15 0.071(9) 0.096(11) 0.064(10) -0.002(9) -0.019(8) -0.040(8)
C10 0.040(5) 0.068(6) 0.060(6) 0.010(5) 0.000(4) -0.006(4)
C12A 0.056(7) 0.124(8) 0.124(10) -0.075(9) 0.018(7) 0.002(8)
C12B 0.056(7) 0.124(8) 0.124(10) -0.075(9) 0.018(7) 0.002(8)
C18 0.113(13) 0.085(11) 0.085(12) 0.008(10) 0.025(10) 0.039(10)
C20 0.060(9) 0.180(17) 0.101(13) 0.032(12) 0.012(10) -0.031(10)
C16 0.102(12) 0.056(10) 0.23(2) -0.015(13) -0.008(14) -0.005(9)
C14 0.059(5) 0.068(7) 0.104(9) 0.030(5) 0.020(6) 0.003(5)

loop_
_atom_type_symbol
_atom_type_description
_atom_type_scat_dispersion_real
_atom_type_scat_dispersion_imag
_atom_type_scat_source
C C 0.0033 0.0016 'International Tables Vol C Tables 4.2.6.8 and 6.1.1.4'
H H 0.0000 0.0000 'International Tables Vol C Tables 4.2.6.8 and 6.1.1.4'
N N 0.0061 0.0033 'International Tables Vol C Tables 4.2.6.8 and 6.1.1.4'
F F 0.0171 0.0103 'International Tables Vol C Tables 4.2.6.8 and 6.1.1.4'
P P 0.1023 0.0942 'International Tables Vol C Tables 4.2.6.8 and 6.1.1.4'
Ni Ni 0.3393 1.1124 'International Tables Vol C Tables 4.2.6.8 and 6.1.1.4'

loop_
_geom_angle_atom_site_label_1
_geom_angle_atom_site_label_2
_geom_angle_atom_site_label_3
_geom_angle
_geom_angle_site_symmetry_1
_geom_angle_site_symmetry_3
_geom_angle_publ_flag
C8 Ni1 C21 177.6(5) . . ?
C8 Ni1 P1 87.5(3) . . ?
C21 Ni1 P1 93.3(3) . . ?
C8 Ni1 P2 87.1(3) . . ?
C21 Ni1 P2 92.2(3) . . ?
P1 Ni1 P2 174.52(14) . . ?
C11 P1 C9 105.2(6) . . ?
C11 P1 C13 102.7(6) . . ?
C9 P1 C13 103.9(6) . . ?
C11 P1 Ni1 112.1(4) . . ?
C9 P1 Ni1 118.6(4) . . ?
C13 P1 Ni1 112.9(4) . . ?
C19 P2 C15 108.0(6) . . ?
C19 P2 C17 105.8(6) . . ?
C15 P2 C17 99.8(7) . . ?
C19 P2 Ni1 117.4(4) . . ?
C15 P2 Ni1 113.8(5) . . ?
C17 P2 Ni1 110.5(5) . . ?
N1 C21 C22 118.6(9) . . ?
N1 C21 Ni1 119.2(8) . . ?
C22 C21 Ni1 122.1(7) . . ?
C3 C2 C1 122.4(11) . . ?
C5 C6 C1 116.6(10) . . ?
C5 C6 C7 123.4(10) . . ?
C1 C6 C7 120.0(10) . . ?
F1 C22 C23 119.0(10) . . ?
F1 C22 C21 119.9(9) . . ?
C23 C22 C21 121.1(8) . . ?
C25 N1 F1B 112.6(14) . . ?
C25 N1 C21 119.7(10) . . ?
F1B N1 C21 127.7(13) . . ?
C7 C8 Ni1 177.2(10) . . ?
C8 C7 C6 175.8(11) . . ?
C6 C5 C4 121.9(11) . . ?
C25 C24 F3 123.4(12) . . ?
C25 C24 C23 116.8(11) . . ?
F3 C24 C23 119.8(12) . . ?
F2 C23 C22 120.8(11) . . ?
F2 C23 C24 120.1(11) . . ?
C22 C23 C24 119.2(10) . . ?
C20 C19 P2 118.1(9) . . ?
C3 C4 C5 119.6(11) . . ?
C2 C1 C6 120.8(12) . . ?
N1 C25 F4 117.9(11) . . ?
N1 C25 C24 124.6(11) . . ?
F4 C25 C24 117.5(12) . . ?
C12B C11 C12A 27(3) . . ?
C12B C11 P1 126(3) . . ?
C12A C11 P1 107.7(16) . . ?
C2 C3 C4 118.6(11) . . ?
C14 C13 P1 110.4(9) . . ?
C18 C17 P2 115.3(10) . . ?
C10 C9 P1 118.2(8) . . ?
C16 C15 P2 111.4(10) . . ?

loop_
_geom_bond_atom_site_label_1
_geom_bond_atom_site_label_2
_geom_bond_distance
_geom_bond_site_symmetry_2
_geom_bond_publ_flag
Ni1 C8 1.866(12) . ?
Ni1 C21 1.919(10) . ?
Ni1 P1 2.186(3) . ?
Ni1 P2 2.190(3) . ?
P1 C11 1.774(13) . ?
P1 C9 1.824(10) . ?
P1 C13 1.839(11) . ?
P2 C19 1.812(12) . ?
P2 C15 1.826(11) . ?
P2 C17 1.871(13) . ?
F3 C24 1.359(12) . ?
F4 C25 1.345(11) . ?
C21 N1 1.362(12) . ?
C21 C22 1.377(12) . ?
C2 C3 1.351(15) . ?
C2 C1 1.377(15) . ?
C6 C5 1.377(14) . ?
C6 C1 1.384(14) . ?
C6 C7 1.437(14) . ?
C22 F1 1.3100(10) . ?
C22 C23 1.364(13) . ?
N1 C25 1.310(14) . ?
N1 F1B 1.3098(10) . ?
C8 C7 1.208(13) . ?
F2 C23 1.326(11) . ?
C5 C4 1.410(14) . ?
C24 C25 1.358(15) . ?
C24 C23 1.395(15) . ?
C19 C20 1.539(15) . ?
C4 C3 1.363(14) . ?
C11 C12B 1.5399(11) . ?
C11 C12A 1.5401(11) . ?
C13 C14 1.564(16) . ?
C17 C18 1.461(17) . ?
C9 C10 1.522(13) . ?
C15 C16 1.470(16) . ?

loop_
_geom_torsion_atom_site_label_1
_geom_torsion_atom_site_label_2
_geom_torsion_atom_site_label_3
_geom_torsion_atom_site_label_4
_geom_torsion
_geom_torsion_site_symmetry_1
_geom_torsion_site_symmetry_2
_geom_torsion_site_symmetry_3
_geom_torsion_site_symmetry_4
_geom_torsion_publ_flag
C8 Ni1 P1 C11 -56.1(6) . . . . ?
C21 Ni1 P1 C11 126.2(6) . . . . ?
P2 Ni1 P1 C11 -50.6(15) . . . . ?
C8 Ni1 P1 C9 -178.9(6) . . . . ?
C21 Ni1 P1 C9 3.3(5) . . . . ?
P2 Ni1 P1 C9 -173.4(14) . . . . ?
C8 Ni1 P1 C13 59.3(6) . . . . ?
C21 Ni1 P1 C13 -118.4(6) . . . . ?
P2 Ni1 P1 C13 64.8(15) . . . . ?
C8 Ni1 P2 C19 176.0(6) . . . . ?
C21 Ni1 P2 C19 -6.3(6) . . . . ?
P1 Ni1 P2 C19 170.5(14) . . . . ?
C8 Ni1 P2 C15 48.6(6) . . . . ?
C21 Ni1 P2 C15 -133.7(6) . . . . ?
P1 Ni1 P2 C15 43.1(16) . . . . ?
C8 Ni1 P2 C17 -62.7(6) . . . . ?
C21 Ni1 P2 C17 115.0(6) . . . . ?
P1 Ni1 P2 C17 -68.2(15) . . . . ?
C8 Ni1 C21 N1 -18(11) . . . . ?
P1 Ni1 C21 N1 90.9(8) . . . . ?
P2 Ni1 C21 N1 -89.4(8) . . . . ?
C8 Ni1 C21 C22 159(10) . . . . ?
P1 Ni1 C21 C22 -92.0(8) . . . . ?
P2 Ni1 C21 C22 87.7(8) . . . . ?
N1 C21 C22 F1 -178.6(9) . . . . ?
Ni1 C21 C22 F1 4.3(14) . . . . ?
N1 C21 C22 C23 0.4(15) . . . . ?
Ni1 C21 C22 C23 -176.7(7) . . . . ?
C22 C21 N1 C25 -0.3(14) . . . . ?
Ni1 C21 N1 C25 176.9(8) . . . . ?
C22 C21 N1 F1B -179.3(15) . . . . ?
Ni1 C21 N1 F1B -2.2(18) . . . . ?
C21 Ni1 C8 C7 14(27) . . . . ?
P1 Ni1 C8 C7 -95(20) . . . . ?
P2 Ni1 C8 C7 86(20) . . . . ?
Ni1 C8 C7 C6 -17(33) . . . . ?
C5 C6 C7 C8 119(16) . . . . ?
C1 C6 C7 C8 -59(16) . . . . ?
C1 C6 C5 C4 1.1(15) . . . . ?
C7 C6 C5 C4 -177.2(9) . . . . ?
F1 C22 C23 F2 -1.7(14) . . . . ?
C21 C22 C23 F2 179.3(9) . . . . ?
F1 C22 C23 C24 179.5(10) . . . . ?
C21 C22 C23 C24 0.5(15) . . . . ?
C25 C24 C23 F2 179.7(9) . . . . ?
F3 C24 C23 F2 -1.3(15) . . . . ?
C25 C24 C23 C22 -1.5(15) . . . . ?
F3 C24 C23 C22 177.5(9) . . . . ?
C15 P2 C19 C20 -49.9(13) . . . . ?
C17 P2 C19 C20 56.2(12) . . . . ?
Ni1 P2 C19 C20 180.0(9) . . . . ?
C6 C5 C4 C3 -0.1(17) . . . . ?
C3 C2 C1 C6 -2(2) . . . . ?
C5 C6 C1 C2 -0.3(16) . . . . ?
C7 C6 C1 C2 178.1(11) . . . . ?
F1B N1 C25 F4 -0.2(17) . . . . ?
C21 N1 C25 F4 -179.3(9) . . . . ?
F1B N1 C25 C24 178.4(14) . . . . ?
C21 N1 C25 C24 -0.8(16) . . . . ?
F3 C24 C25 N1 -177.2(10) . . . . ?
C23 C24 C25 N1 1.7(17) . . . . ?
F3 C24 C25 F4 1.3(16) . . . . ?
C23 C24 C25 F4 -179.8(9) . . . . ?
C9 P1 C11 C12B 95(5) . . . . ?
C13 P1 C11 C12B -157(5) . . . . ?
Ni1 P1 C11 C12B -35(5) . . . . ?
C9 P1 C11 C12A 71.8(18) . . . . ?
C13 P1 C11 C12A -179.9(17) . . . . ?
Ni1 P1 C11 C12A -58.4(18) . . . . ?
C1 C2 C3 C4 3(2) . . . . ?
C5 C4 C3 C2 -1.8(18) . . . . ?
C11 P1 C13 C14 -170.9(9) . . . . ?
C9 P1 C13 C14 -61.6(9) . . . . ?
Ni1 P1 C13 C14 68.2(9) . . . . ?
C19 P2 C17 C18 67.1(12) . . . . ?
C15 P2 C17 C18 179.1(11) . . . . ?
Ni1 P2 C17 C18 -60.8(12) . . . . ?
C11 P1 C9 C10 52.0(10) . . . . ?
C13 P1 C9 C10 -55.5(10) . . . . ?
Ni1 P1 C9 C10 178.3(7) . . . . ?
C19 P2 C15 C16 -73.0(12) . . . . ?
C17 P2 C15 C16 176.7(11) . . . . ?
Ni1 P2 C15 C16 59.1(12) . . . . ?
